data_9017588
loop_
_publ_author_name
'Grey, I. E.'
'Mumme, W. G.'
'MacRae, C. M.'

_publ_section_title
;
 Lead-bearing phyllotungstite from the Clara mine, Germany with an ordered
 pyrochlore-hexagonal tungsten bronze intergrowth structure
;
_journal_name_full 'Mineralogical Magazine'
_journal_page_first 57
_journal_page_last 67
_journal_volume 77
_journal_year 2013
_chemical_compound_source 'Clara mine, Germany'
_chemical_formula_sum 'Cs0.215 Fe1.47 H6.129 O23 Pb1.122 W5.53'
_chemical_name_mineral Phyllotungstite-Pb
_space_group_IT_number 194
_space_group_name_Hall '-P 6c 2c'
_space_group_name_H-M_alt 'P 63/m m c'
_symmetry_space_group_name_H-M 'P 63/m m c'
_cell_angle_alpha 90
_cell_angle_beta 90
_cell_angle_gamma 120
_cell_formula_units_Z 2
_cell_length_a 7.298
_cell_length_b 7.298
_cell_length_c 19.582
_cell_volume 903.224
_database_code_amcsd 0019816
_exptl_crystal_density_diffrn 6.376
_cod_data_source_file inputs/fixed/downloads/18/18494.cif
_cod_data_source_block 18494
_cod_original_formula_sum '(W5.53 Fe1.47) Pb1.122 Cs.215 O23 H6.129'
_cod_database_code 9017588

loop_
_space_group_symop_operation_xyz
x,y,z
-x,-x+y,1/2+z
x,x-y,1/2-z
-x+y,-x,1/2-z
x-y,x,1/2+z
-y,-x,z
y,x,-z
y,-x+y,-z
-y,x-y,z
x-y,-y,1/2+z
-x+y,y,1/2-z
x,y,1/2-z
-x,-y,1/2+z
x,x-y,z
-x,-x+y,-z
x-y,x,-z
-x+y,-x,z
y,x,1/2+z
-y,-x,1/2-z
-y,x-y,1/2-z
y,-x+y,1/2+z
-x+y,y,z
x-y,-y,-z
-x,-y,-z

loop_
_atom_site_aniso_label
_atom_site_aniso_U_11
_atom_site_aniso_U_22
_atom_site_aniso_U_33
_atom_site_aniso_U_12
_atom_site_aniso_U_13
_atom_site_aniso_U_23
W1 0.04000 0.04000 0.02500 0.02010 0.00000 0.00000
Fe1 0.04000 0.04000 0.02500 0.02010 0.00000 0.00000
W2 0.01800 0.01470 0.04860 0.00730 -0.00010 -0.00030
Fe2 0.01800 0.01470 0.04860 0.00730 -0.00010 -0.00030
Pb1 0.04600 0.03700 0.03600 0.01900 0.00390 0.00800
Pb2 0.02700 0.02700 0.02900 0.01370 0.00000 0.00000

loop_
_atom_site_label
_atom_site_fract_x
_atom_site_fract_y
_atom_site_fract_z
_atom_site_occupancy
_atom_site_U_iso_or_equiv
_atom_site_type_symbol
_atom_site_attached_hydrogens
W1 0.00000 0.00000 0.00000 0.97000 0.03500 W 0
Fe1 0.00000 0.00000 0.00000 0.03000 0.03500 Fe 0
W2 0.16790 0.33590 0.15570 0.76000 0.02700 W 0
Fe2 0.16790 0.33590 0.15570 0.24000 0.02700 Fe 0
Pb1 0.50000 0.00000 0.00000 0.15600 0.04100 Pb 0
Pb2 0.33333 0.66667 0.64310 0.32700 0.02800 Pb 0
Cs 0.33333 0.66667 0.75000 0.21500 0.06600 Cs 0
O1 0.12530 0.25060 0.05740 0.85100 0.01800 O 0
O-H1 0.12530 0.25060 0.05740 0.14900 0.01800 O 1
O2 0.45510 0.91020 0.13610 0.85100 0.02100 O 0
O-H2 0.45510 0.91020 0.13610 0.14900 0.02100 O 1
O3 0.87490 0.74980 0.16850 0.85100 0.01800 O 0
O-H3 0.87490 0.74980 0.16850 0.14900 0.01800 O 1
O4 0.20340 0.40680 0.25000 0.85100 0.01600 O 0
O-H4 0.20340 0.40680 0.25000 0.14900 0.01600 O 1
WatX 0.33333 0.66667 0.53700 0.75000 0.12000 O 2
OX 0.33333 0.66667 0.53700 0.25000 0.12000 O 0

loop_
_cod_changelog_entry_id
_cod_changelog_entry_author
_cod_changelog_entry_date
_cod_changelog_entry_text
1
;cod-tools version 3.8.0
Id: cif_guess_AMCSD_atom_types 9581 2023-05-17 12:35:41Z saulius
;
2023-05-18T11:43:23+03:00
;Derived atom types and hydrogen counts
from atom names that follow the AMCSD naming convention
(Wat == water, O-H == hydroxyl).
;

loop_
_cod_related_entry_id
_cod_related_entry_database
_cod_related_entry_code
1 AMCSD 0019816
